data_7012762
loop_
_publ_author_name
'Sergey P. Tunik'
'Igor O. Koshevoy'
'Anthony J. Po\"e'
'David H. Farrar'
'Ebbe Nordlander'
'Matti Haukka'
'Tapani A. Pakkanen'

_publ_section_title
;
 Chiral hexarhodium carbonyl clusters containing heterobidentate
 phosphine ligands; a structural and reactivity study
;
_journal_issue 12
_journal_name_full 'Dalton Trans.'
_journal_page_first 2457
_journal_page_last 2467
_journal_paper_doi 10.1039/b300951c
_journal_year 2003
_chemical_formula_sum 'C31 H14 N O14 P Rh6'
_chemical_formula_weight 1272.86
_chemical_name_common Rh6(CO)14(PPh2(NC5H5))
_chemical_name_systematic
; 
? 
;
_space_group_IT_number 2
_symmetry_cell_setting triclinic
_symmetry_space_group_name_Hall '-P 1'
_symmetry_space_group_name_H-M 'P -1'
_atom_sites_solution_hydrogens geom
_atom_sites_solution_primary direct
_atom_sites_solution_secondary difmap
_audit_creation_method SHELXL-97
_cell_angle_alpha 91.53(3)
_cell_angle_beta 94.34(3)
_cell_angle_gamma 105.66(3)
_cell_formula_units_Z 2
_cell_length_a 9.906(2)
_cell_length_b 11.924(2)
_cell_length_c 15.821(3)
_cell_measurement_reflns_used 27652
_cell_measurement_temperature 100(2)
_cell_volume 1792.1(6)
_computing_cell_refinement 'Denzo-SMN (Otwinowski & Minor, 1997)'
_computing_data_collection 'KappaCCD server software (Nonius, 1997)'
_computing_data_reduction 'Denzo-SMN (Otwinowski & Minor, 1997)'
_computing_molecular_graphics 'Bruker SHELXTL V5.1'
_computing_publication_material 'Bruker SHELXTL V5.1'
_computing_structure_refinement 'SHELXL-97 (Sheldrick, 1997)'
_computing_structure_solution 'SHELXS-97 (Sheldrick, 1990)'
_diffrn_ambient_temperature 100(1)
_diffrn_measured_fraction_theta_full 0.992
_diffrn_measured_fraction_theta_max 0.992
_diffrn_measurement_device_type 'Nonius Kappa-CCD'
_diffrn_measurement_method '\f scans and \w scans with \k offsets'
_diffrn_radiation_monochromator graphite
_diffrn_radiation_source 'fine-focus sealed tube'
_diffrn_radiation_type MoK\a
_diffrn_radiation_wavelength 0.71073
_diffrn_reflns_av_R_equivalents 0.1310
_diffrn_reflns_av_sigmaI/netI 0.1617
_diffrn_reflns_limit_h_max 12
_diffrn_reflns_limit_h_min 0
_diffrn_reflns_limit_k_max 14
_diffrn_reflns_limit_k_min -15
_diffrn_reflns_limit_l_max 20
_diffrn_reflns_limit_l_min -20
_diffrn_reflns_number 27652
_diffrn_reflns_theta_full 27.52
_diffrn_reflns_theta_max 27.52
_diffrn_reflns_theta_min 4.17
_exptl_absorpt_coefficient_mu 2.811
_exptl_absorpt_correction_T_max 0.8959
_exptl_absorpt_correction_T_min 0.7290
_exptl_absorpt_correction_type multi-scan
_exptl_absorpt_process_details 'Denzo-SMN (Otwinowski & Minor, 1997)'
_exptl_crystal_colour red
_exptl_crystal_density_diffrn 2.359
_exptl_crystal_density_method 'not measured'
_exptl_crystal_description plate
_exptl_crystal_F_000 1208
_exptl_crystal_size_max 0.12
_exptl_crystal_size_mid 0.10
_exptl_crystal_size_min 0.04
_refine_diff_density_max 1.098
_refine_diff_density_min -0.896
_refine_diff_density_rms 0.176
_refine_ls_extinction_coef 0.00050(14)
_refine_ls_extinction_expression Fc^*^=kFc[1+0.001xFc^2^\l^3^/sin(2\q)]^-1/4^
_refine_ls_extinction_method SHELXL
_refine_ls_goodness_of_fit_ref 0.919
_refine_ls_hydrogen_treatment constr
_refine_ls_matrix_type full
_refine_ls_number_parameters 479
_refine_ls_number_reflns 8196
_refine_ls_number_restraints 0
_refine_ls_restrained_S_all 0.919
_refine_ls_R_factor_all 0.1490
_refine_ls_R_factor_gt 0.0503
_refine_ls_shift/su_max 0.001
_refine_ls_shift/su_mean 0.000
_refine_ls_structure_factor_coef Fsqd
_refine_ls_weighting_details 'calc w=1/[\s^2^(Fo^2^)+(0.0276P)^2^+0.0000P] where P=(Fo^2^+2Fc^2^)/3'
_refine_ls_weighting_scheme calc
_refine_ls_wR_factor_gt 0.0876
_refine_ls_wR_factor_ref 0.1050
_reflns_number_gt 3849
_reflns_number_total 8196
_reflns_threshold_expression >2sigma(I)
_cod_data_source_file b300951c.txt
_cod_data_source_block structure_12
_cod_depositor_comments
;
The following automatic conversions were performed:
'_symmetry_cell_setting' value 'Triclinic' changed to 'triclinic'
according to '/home/saulius/struct/CIF-dictionaries/cif_core.dic'
dictionary named 'cif_core.dic' version 2.4.1 from 2010-06-29.

Automatic conversion script
Id: cif_fix_enum 1527 2010-12-29 10:47:43Z saulius 
;
_cod_original_cell_volume 1792.2(6)
_cod_original_sg_symbol_H-M P-1
_cod_database_code 7012762

loop_
_symmetry_equiv_pos_as_xyz
'x, y, z'
'-x, -y, -z'

loop_
_atom_site_label
_atom_site_type_symbol
_atom_site_fract_x
_atom_site_fract_y
_atom_site_fract_z
_atom_site_U_iso_or_equiv
_atom_site_adp_type
_atom_site_occupancy
_atom_site_symmetry_multiplicity
_atom_site_calc_flag
_atom_site_refinement_flags
_atom_site_disorder_assembly
_atom_site_disorder_group
Rh10 Rh -0.02949(8) 0.17381(6) 0.26578(4) 0.0323(2) Uani 1 1 d . . .
Rh20 Rh 0.20650(8) 0.30494(6) 0.19436(4) 0.02909(19) Uani 1 1 d . . .
Rh21 Rh 0.21416(8) 0.28593(6) 0.36445(4) 0.0308(2) Uani 1 1 d . . .
Rh30 Rh 0.12887(8) 0.06165(6) 0.17536(4) 0.0314(2) Uani 1 1 d . . .
Rh31 Rh 0.13170(8) 0.04948(6) 0.35096(4) 0.0324(2) Uani 1 1 d . . .
Rh40 Rh 0.36854(8) 0.17453(6) 0.27439(4) 0.0311(2) Uani 1 1 d . . .
C10 C 0.3841(10) 0.3602(8) 0.2907(5) 0.037(2) Uani 1 1 d . . .
O10 O 0.4849(6) 0.4417(5) 0.3024(3) 0.0337(15) Uani 1 1 d . . .
C20 C 0.0172(10) 0.1949(7) 0.1323(5) 0.035(2) Uani 1 1 d . . .
O20 O -0.0516(6) 0.1915(5) 0.0695(3) 0.0364(15) Uani 1 1 d . . .
C21 C 0.0275(9) 0.1811(8) 0.4040(5) 0.036(2) Uani 1 1 d . . .
O21 O -0.0387(6) 0.1821(5) 0.4623(3) 0.0410(17) Uani 1 1 d . . .
C30 C 0.2580(10) -0.0112(9) 0.2637(5) 0.039(2) Uani 1 1 d . . .
O30 O 0.3002(7) -0.0946(6) 0.2610(3) 0.0394(16) Uani 1 1 d . . .
C40 C -0.1943(11) 0.0451(8) 0.2517(5) 0.041(2) Uani 1 1 d . . .
O40 O -0.2943(7) -0.0319(6) 0.2444(4) 0.061(2) Uani 1 1 d . . .
C50 C -0.1423(10) 0.2760(8) 0.2799(5) 0.036(2) Uani 1 1 d . . .
O50 O -0.2275(7) 0.3231(5) 0.2941(4) 0.0422(17) Uani 1 1 d . . .
C60 C 0.3054(9) 0.3449(7) 0.0971(5) 0.035(2) Uani 1 1 d . . .
O60 O 0.3688(7) 0.3695(6) 0.0390(3) 0.0462(18) Uani 1 1 d . . .
C61 C 0.3297(10) 0.3017(8) 0.4672(6) 0.039(2) Uani 1 1 d . . .
O61 O 0.4046(7) 0.3135(6) 0.5282(4) 0.0545(19) Uani 1 1 d . . .
C70 C -0.0129(10) -0.0804(8) 0.1441(5) 0.037(2) Uani 1 1 d . . .
O70 O -0.0951(7) -0.1645(6) 0.1263(4) 0.0517(19) Uani 1 1 d . . .
C71 C -0.0084(10) -0.0912(8) 0.3528(5) 0.038(2) Uani 1 1 d . . .
O71 O -0.0927(7) -0.1809(6) 0.3537(3) 0.0479(18) Uani 1 1 d . . .
C80 C 0.2156(10) 0.0577(7) 0.0736(6) 0.037(2) Uani 1 1 d . . .
O80 O 0.2640(7) 0.0552(6) 0.0098(4) 0.0472(18) Uani 1 1 d . . .
C81 C 0.2236(10) 0.0334(8) 0.4557(6) 0.041(3) Uani 1 1 d . . .
O81 O 0.2843(7) 0.0296(6) 0.5218(4) 0.0496(18) Uani 1 1 d . . .
C91 C 0.5063(10) 0.1645(8) 0.3625(6) 0.037(2) Uani 1 1 d . . .
O91 O 0.5856(7) 0.1514(6) 0.4148(4) 0.0522(19) Uani 1 1 d . . .
C90 C 0.4884(9) 0.1741(8) 0.1881(5) 0.036(2) Uani 1 1 d . . .
O90 O 0.5633(7) 0.1747(6) 0.1358(4) 0.0472(18) Uani 1 1 d . . .
P1 P 0.1623(2) 0.4840(2) 0.21294(13) 0.0315(6) Uani 1 1 d . . .
C111 C -0.0145(9) 0.4982(7) 0.1867(5) 0.032(2) Uani 1 1 d . . .
C112 C -0.0808(10) 0.5617(8) 0.2370(6) 0.041(2) Uani 1 1 d . . .
H112 H -0.0320 0.5994 0.2885 0.049 Uiso 1 1 calc R . .
C113 C -0.2124(10) 0.5717(8) 0.2153(5) 0.040(2) Uani 1 1 d . . .
H113 H -0.2553 0.6132 0.2522 0.048 Uiso 1 1 calc R . .
C114 C -0.2843(10) 0.5207(8) 0.1384(5) 0.043(3) Uani 1 1 d . . .
H114 H -0.3751 0.5292 0.1218 0.052 Uiso 1 1 calc R . .
C115 C -0.2208(10) 0.4573(8) 0.0865(5) 0.042(2) Uani 1 1 d . . .
H115 H -0.2694 0.4213 0.0345 0.050 Uiso 1 1 calc R . .
C116 C -0.0850(9) 0.4460(8) 0.1103(5) 0.037(2) Uani 1 1 d . . .
H116 H -0.0421 0.4030 0.0745 0.045 Uiso 1 1 calc R . .
C121 C 0.2690(9) 0.6088(7) 0.1603(5) 0.029(2) Uani 1 1 d . . .
C122 C 0.2097(10) 0.6816(7) 0.1111(5) 0.035(2) Uani 1 1 d . . .
H122 H 0.1102 0.6658 0.1028 0.041 Uiso 1 1 calc R . .
C123 C 0.2937(10) 0.7762(8) 0.0744(5) 0.039(2) Uani 1 1 d . . .
H123 H 0.2527 0.8248 0.0403 0.047 Uiso 1 1 calc R . .
C124 C 0.4386(10) 0.7994(8) 0.0879(5) 0.042(2) Uani 1 1 d . . .
H124 H 0.4967 0.8639 0.0620 0.051 Uiso 1 1 calc R . .
C125 C 0.4999(10) 0.7317(8) 0.1375(5) 0.040(2) Uani 1 1 d . . .
H125 H 0.5993 0.7503 0.1477 0.048 Uiso 1 1 calc R . .
C126 C 0.4155(10) 0.6362(8) 0.1727(5) 0.043(3) Uani 1 1 d . . .
H126 H 0.4580 0.5879 0.2061 0.051 Uiso 1 1 calc R . .
C131 C 0.1954(9) 0.5372(8) 0.3252(5) 0.032(2) Uani 1 1 d . . .
C132 C 0.2243(9) 0.6543(8) 0.3464(5) 0.035(2) Uani 1 1 d . . .
H132 H 0.2430 0.7097 0.3037 0.042 Uiso 1 1 calc R . .
C133 C 0.2258(9) 0.6911(8) 0.4301(5) 0.042(3) Uani 1 1 d . . .
H133 H 0.2470 0.7719 0.4457 0.051 Uiso 1 1 calc R . .
C134 C 0.1967(10) 0.6102(9) 0.4900(6) 0.044(3) Uani 1 1 d . . .
H134 H 0.1898 0.6331 0.5472 0.053 Uiso 1 1 calc R . .
C135 C 0.1770(10) 0.4932(8) 0.4661(5) 0.044(3) Uani 1 1 d . . .
H135 H 0.1614 0.4375 0.5087 0.053 Uiso 1 1 calc R . .
N1 N 0.1792(7) 0.4555(6) 0.3854(4) 0.0293(17) Uani 1 1 d . . .

loop_
_atom_site_aniso_label
_atom_site_aniso_U_11
_atom_site_aniso_U_22
_atom_site_aniso_U_33
_atom_site_aniso_U_23
_atom_site_aniso_U_13
_atom_site_aniso_U_12
Rh10 0.0328(5) 0.0310(5) 0.0326(4) 0.0047(3) 0.0032(3) 0.0076(4)
Rh20 0.0326(5) 0.0289(4) 0.0253(4) 0.0051(3) 0.0017(3) 0.0073(4)
Rh21 0.0356(5) 0.0309(4) 0.0257(4) 0.0054(3) 0.0019(3) 0.0083(4)
Rh30 0.0357(5) 0.0277(4) 0.0297(4) 0.0033(3) 0.0019(3) 0.0069(4)
Rh31 0.0361(5) 0.0301(5) 0.0304(4) 0.0068(3) 0.0033(3) 0.0075(4)
Rh40 0.0324(5) 0.0320(4) 0.0286(4) 0.0058(3) 0.0016(3) 0.0084(4)
C10 0.046(7) 0.034(6) 0.034(5) 0.003(4) -0.003(4) 0.020(5)
O10 0.038(4) 0.037(4) 0.030(3) 0.011(3) 0.004(3) 0.016(3)
C20 0.041(6) 0.029(5) 0.035(5) -0.001(4) 0.011(5) 0.010(5)
O20 0.042(4) 0.037(4) 0.031(3) 0.001(3) -0.005(3) 0.013(3)
C21 0.033(6) 0.033(6) 0.035(5) 0.015(4) -0.006(4) 0.001(4)
O21 0.036(4) 0.043(4) 0.042(4) 0.019(3) 0.006(3) 0.004(3)
C30 0.049(7) 0.044(7) 0.026(5) 0.015(4) 0.002(4) 0.012(5)
O30 0.042(4) 0.041(4) 0.034(3) 0.009(3) 0.003(3) 0.007(3)
C40 0.054(7) 0.032(6) 0.047(6) 0.006(5) 0.005(5) 0.027(5)
O40 0.047(5) 0.047(5) 0.083(5) 0.009(4) -0.002(4) 0.003(4)
C50 0.050(7) 0.031(6) 0.031(5) 0.009(4) 0.006(4) 0.017(5)
O50 0.045(4) 0.039(4) 0.046(4) 0.011(3) 0.008(3) 0.016(3)
C60 0.026(6) 0.026(5) 0.046(5) -0.002(4) 0.009(4) -0.004(4)
O60 0.049(4) 0.058(5) 0.034(3) 0.012(3) 0.011(3) 0.017(4)
C61 0.044(7) 0.031(6) 0.041(5) 0.010(4) 0.003(5) 0.007(5)
O61 0.062(5) 0.059(5) 0.045(4) -0.002(3) -0.014(4) 0.025(4)
C70 0.037(6) 0.033(6) 0.038(5) 0.003(4) -0.003(4) 0.008(5)
O70 0.056(5) 0.038(4) 0.051(4) -0.001(3) -0.003(3) -0.002(4)
C71 0.037(6) 0.031(6) 0.042(5) -0.001(4) 0.009(4) 0.000(5)
O71 0.055(5) 0.047(5) 0.039(3) 0.008(3) 0.005(3) 0.009(4)
C80 0.039(6) 0.028(6) 0.045(5) 0.005(4) -0.009(5) 0.014(5)
O80 0.051(5) 0.055(5) 0.032(3) 0.004(3) 0.012(3) 0.007(4)
C81 0.048(7) 0.030(6) 0.040(5) 0.003(4) 0.014(5) -0.002(5)
O81 0.054(5) 0.052(5) 0.040(4) 0.014(3) -0.001(3) 0.011(4)
C91 0.034(6) 0.029(6) 0.046(5) 0.008(4) 0.010(5) 0.005(5)
O91 0.049(5) 0.058(5) 0.049(4) 0.013(4) -0.006(3) 0.015(4)
C90 0.030(6) 0.044(6) 0.032(5) 0.002(4) 0.003(4) 0.009(5)
O90 0.047(5) 0.057(5) 0.036(3) 0.003(3) 0.004(3) 0.012(4)
P1 0.0300(14) 0.0328(14) 0.0295(12) 0.0032(10) 0.0021(10) 0.0049(11)
C111 0.042(6) 0.024(5) 0.029(4) 0.009(4) 0.007(4) 0.007(4)
C112 0.045(7) 0.030(6) 0.043(5) -0.002(4) 0.002(5) 0.003(5)
C113 0.048(7) 0.036(6) 0.030(5) -0.008(4) 0.003(5) 0.004(5)
C114 0.050(7) 0.035(6) 0.051(6) 0.010(5) 0.014(5) 0.020(5)
C115 0.039(6) 0.042(6) 0.041(5) 0.005(4) -0.004(5) 0.008(5)
C116 0.032(6) 0.040(6) 0.039(5) 0.005(4) 0.008(4) 0.006(5)
C121 0.040(6) 0.029(5) 0.023(4) 0.004(4) 0.006(4) 0.016(4)
C122 0.038(6) 0.034(6) 0.028(4) 0.000(4) -0.004(4) 0.005(5)
C123 0.054(7) 0.034(6) 0.028(5) 0.011(4) 0.002(4) 0.010(5)
C124 0.039(6) 0.044(6) 0.041(5) 0.005(5) 0.007(5) 0.005(5)
C125 0.028(6) 0.043(6) 0.047(5) 0.002(5) 0.003(4) 0.008(5)
C126 0.045(7) 0.046(7) 0.039(5) 0.008(5) 0.006(5) 0.013(5)
C131 0.030(5) 0.037(6) 0.029(4) -0.001(4) 0.004(4) 0.007(4)
C132 0.030(6) 0.036(6) 0.035(5) 0.016(4) -0.003(4) 0.004(5)
C133 0.045(7) 0.038(6) 0.041(5) -0.003(5) -0.003(5) 0.009(5)
C134 0.046(7) 0.052(7) 0.039(5) -0.004(5) 0.004(5) 0.020(5)
C135 0.050(7) 0.044(7) 0.035(5) 0.004(4) 0.002(5) 0.007(5)
N1 0.036(5) 0.035(5) 0.019(3) 0.008(3) 0.000(3) 0.013(4)

loop_
_atom_type_symbol
_atom_type_description
_atom_type_scat_dispersion_real
_atom_type_scat_dispersion_imag
_atom_type_scat_source
C C 0.0033 0.0016 'International Tables Vol C Tables 4.2.6.8 and 6.1.1.4'
H H 0.0000 0.0000 'International Tables Vol C Tables 4.2.6.8 and 6.1.1.4'
N N 0.0061 0.0033 'International Tables Vol C Tables 4.2.6.8 and 6.1.1.4'
O O 0.0106 0.0060 'International Tables Vol C Tables 4.2.6.8 and 6.1.1.4'
P P 0.1023 0.0942 'International Tables Vol C Tables 4.2.6.8 and 6.1.1.4'
Rh Rh -1.1178 0.9187 'International Tables Vol C Tables 4.2.6.8 and 6.1.1.4'

loop_
_geom_angle_atom_site_label_1
_geom_angle_atom_site_label_2
_geom_angle_atom_site_label_3
_geom_angle
_geom_angle_site_symmetry_1
_geom_angle_site_symmetry_3
_geom_angle_publ_flag
C50 Rh10 C40 90.0(4) . . ?
C50 Rh10 C20 102.3(3) . . ?
C40 Rh10 C20 99.7(3) . . ?
C50 Rh10 C21 91.3(4) . . ?
C40 Rh10 C21 102.3(3) . . ?
C20 Rh10 C21 154.1(3) . . ?
C50 Rh10 Rh31 144.1(2) . . ?
C40 Rh10 Rh31 94.2(3) . . ?
C20 Rh10 Rh31 112.1(3) . . ?
C21 Rh10 Rh31 53.0(3) . . ?
C50 Rh10 Rh21 101.9(3) . . ?
C40 Rh10 Rh21 147.5(3) . . ?
C20 Rh10 Rh21 107.0(2) . . ?
C21 Rh10 Rh21 48.0(2) . . ?
Rh31 Rh10 Rh21 58.85(3) . . ?
C50 Rh10 Rh30 154.8(2) . . ?
C40 Rh10 Rh30 93.8(3) . . ?
C20 Rh10 Rh30 52.6(2) . . ?
C21 Rh10 Rh30 112.2(3) . . ?
Rh31 Rh10 Rh30 60.47(3) . . ?
Rh21 Rh10 Rh30 88.11(4) . . ?
C50 Rh10 Rh20 105.1(3) . . ?
C40 Rh10 Rh20 147.0(3) . . ?
C20 Rh10 Rh20 49.0(2) . . ?
C21 Rh10 Rh20 106.4(2) . . ?
Rh31 Rh10 Rh20 90.37(4) . . ?
Rh21 Rh10 Rh20 58.44(3) . . ?
Rh30 Rh10 Rh20 60.54(3) . . ?
C60 Rh20 C20 97.9(3) . . ?
C60 Rh20 C10 98.5(4) . . ?
C20 Rh20 C10 157.3(3) . . ?
C60 Rh20 P1 94.8(3) . . ?
C20 Rh20 P1 105.0(3) . . ?
C10 Rh20 P1 89.2(2) . . ?
C60 Rh20 Rh21 148.6(3) . . ?
C20 Rh20 Rh21 111.4(2) . . ?
C10 Rh20 Rh21 50.3(2) . . ?
P1 Rh20 Rh21 88.72(6) . . ?
C60 Rh20 Rh10 149.0(2) . . ?
C20 Rh20 Rh10 51.3(2) . . ?
C10 Rh20 Rh10 110.3(2) . . ?
P1 Rh20 Rh10 97.01(7) . . ?
Rh21 Rh20 Rh10 60.51(4) . . ?
C60 Rh20 Rh40 99.8(3) . . ?
C20 Rh20 Rh40 111.1(3) . . ?
C10 Rh20 Rh40 50.5(2) . . ?
P1 Rh20 Rh40 138.55(7) . . ?
Rh21 Rh20 Rh40 59.70(3) . . ?
Rh10 Rh20 Rh40 90.06(4) . . ?
C60 Rh20 Rh30 100.8(3) . . ?
C20 Rh20 Rh30 52.5(3) . . ?
C10 Rh20 Rh30 108.7(2) . . ?
P1 Rh20 Rh30 153.99(7) . . ?
Rh21 Rh20 Rh30 88.73(4) . . ?
Rh10 Rh20 Rh30 59.60(4) . . ?
Rh40 Rh20 Rh30 58.82(4) . . ?
C61 Rh21 C21 99.2(3) . . ?
C61 Rh21 C10 94.3(4) . . ?
C21 Rh21 C10 162.8(3) . . ?
C61 Rh21 N1 92.3(3) . . ?
C21 Rh21 N1 99.6(3) . . ?
C10 Rh21 N1 90.4(3) . . ?
C61 Rh21 Rh20 146.0(3) . . ?
C21 Rh21 Rh20 113.0(2) . . ?
C10 Rh21 Rh20 52.1(2) . . ?
N1 Rh21 Rh20 92.63(16) . . ?
C61 Rh21 Rh31 97.4(3) . . ?
C21 Rh21 Rh31 54.7(3) . . ?
C10 Rh21 Rh31 113.2(2) . . ?
N1 Rh21 Rh31 153.58(18) . . ?
Rh20 Rh21 Rh31 92.96(4) . . ?
C61 Rh21 Rh40 95.4(3) . . ?
C21 Rh21 Rh40 116.1(3) . . ?
C10 Rh21 Rh40 51.6(2) . . ?
N1 Rh21 Rh40 141.66(17) . . ?
Rh20 Rh21 Rh40 61.59(3) . . ?
Rh31 Rh21 Rh40 61.87(4) . . ?
C61 Rh21 Rh10 149.9(3) . . ?
C21 Rh21 Rh10 52.0(2) . . ?
C10 Rh21 Rh10 112.6(2) . . ?
N1 Rh21 Rh10 100.38(18) . . ?
Rh20 Rh21 Rh10 61.05(4) . . ?
Rh31 Rh21 Rh10 60.56(4) . . ?
Rh40 Rh21 Rh10 91.44(4) . . ?
C80 Rh30 C70 92.7(4) . . ?
C80 Rh30 C30 102.1(4) . . ?
C70 Rh30 C30 97.1(4) . . ?
C80 Rh30 C20 94.5(3) . . ?
C70 Rh30 C20 101.0(4) . . ?
C30 Rh30 C20 154.7(3) . . ?
C80 Rh30 Rh40 96.4(3) . . ?
C70 Rh30 Rh40 148.2(3) . . ?
C30 Rh30 Rh40 51.2(3) . . ?
C20 Rh30 Rh40 108.5(2) . . ?
C80 Rh30 Rh10 144.8(3) . . ?
C70 Rh30 Rh10 98.8(3) . . ?
C30 Rh30 Rh10 109.3(2) . . ?
C20 Rh30 Rh10 50.7(2) . . ?
Rh40 Rh30 Rh10 91.12(4) . . ?
C80 Rh30 Rh31 150.8(3) . . ?
C70 Rh30 Rh31 98.6(2) . . ?
C30 Rh30 Rh31 50.0(2) . . ?
C20 Rh30 Rh31 109.5(2) . . ?
Rh40 Rh30 Rh31 60.89(4) . . ?
Rh10 Rh30 Rh31 59.63(3) . . ?
C80 Rh30 Rh20 94.6(3) . . ?
C70 Rh30 Rh20 149.0(3) . . ?
C30 Rh30 Rh20 110.7(3) . . ?
C20 Rh30 Rh20 48.4(2) . . ?
Rh40 Rh30 Rh20 60.36(4) . . ?
Rh10 Rh30 Rh20 59.87(3) . . ?
Rh31 Rh30 Rh20 89.50(4) . . ?
C71 Rh31 C81 95.0(4) . . ?
C71 Rh31 C30 96.8(4) . . ?
C81 Rh31 C30 101.5(4) . . ?
C71 Rh31 C21 102.6(4) . . ?
C81 Rh31 C21 93.8(4) . . ?
C30 Rh31 C21 154.1(3) . . ?
C71 Rh31 Rh21 150.3(3) . . ?
C81 Rh31 Rh21 93.8(3) . . ?
C30 Rh31 Rh21 109.2(3) . . ?
C21 Rh31 Rh21 48.4(2) . . ?
C71 Rh31 Rh10 97.6(3) . . ?
C81 Rh31 Rh10 144.4(3) . . ?
C30 Rh31 Rh10 109.9(2) . . ?
C21 Rh31 Rh10 51.0(2) . . ?
Rh21 Rh31 Rh10 60.59(4) . . ?
C71 Rh31 Rh30 97.3(3) . . ?
C81 Rh31 Rh30 150.3(3) . . ?
C30 Rh31 Rh30 50.3(2) . . ?
C21 Rh31 Rh30 109.6(2) . . ?
Rh21 Rh31 Rh30 88.76(4) . . ?
Rh10 Rh31 Rh30 59.91(3) . . ?
C71 Rh31 Rh40 146.5(3) . . ?
C81 Rh31 Rh40 97.5(3) . . ?
C30 Rh31 Rh40 50.3(3) . . ?
C21 Rh31 Rh40 107.4(2) . . ?
Rh21 Rh31 Rh40 59.38(4) . . ?
Rh10 Rh31 Rh40 90.03(4) . . ?
Rh30 Rh31 Rh40 58.76(4) . . ?
C90 Rh40 C91 93.7(4) . . ?
C90 Rh40 C10 101.5(4) . . ?
C91 Rh40 C10 98.7(4) . . ?
C90 Rh40 C30 97.4(4) . . ?
C91 Rh40 C30 96.5(4) . . ?
C10 Rh40 C30 154.8(4) . . ?
C90 Rh40 Rh21 149.9(3) . . ?
C91 Rh40 Rh21 99.2(3) . . ?
C10 Rh40 Rh21 49.8(2) . . ?
C30 Rh40 Rh21 108.0(3) . . ?
C90 Rh40 Rh30 94.4(3) . . ?
C91 Rh40 Rh30 147.2(3) . . ?
C10 Rh40 Rh30 110.6(2) . . ?
C30 Rh40 Rh30 51.0(3) . . ?
Rh21 Rh40 Rh30 89.33(4) . . ?
C90 Rh40 Rh20 97.5(3) . . ?
C91 Rh40 Rh20 148.7(3) . . ?
C10 Rh40 Rh20 50.4(2) . . ?
C30 Rh40 Rh20 110.9(3) . . ?
Rh21 Rh40 Rh20 58.72(3) . . ?
Rh30 Rh40 Rh20 60.82(3) . . ?
C90 Rh40 Rh31 146.2(3) . . ?
C91 Rh40 Rh31 97.3(2) . . ?
C10 Rh40 Rh31 108.3(2) . . ?
C30 Rh40 Rh31 49.7(2) . . ?
Rh21 Rh40 Rh31 58.74(3) . . ?
Rh30 Rh40 Rh31 60.35(3) . . ?
Rh20 Rh40 Rh31 89.46(4) . . ?
O10 C10 Rh21 133.3(6) . . ?
O10 C10 Rh20 135.7(7) . . ?
Rh21 C10 Rh20 77.7(3) . . ?
O10 C10 Rh40 130.2(7) . . ?
Rh21 C10 Rh40 78.6(3) . . ?
Rh20 C10 Rh40 79.1(3) . . ?
O20 C20 Rh20 137.7(7) . . ?
O20 C20 Rh10 133.6(7) . . ?
Rh20 C20 Rh10 79.7(3) . . ?
O20 C20 Rh30 127.0(7) . . ?
Rh20 C20 Rh30 79.1(3) . . ?
Rh10 C20 Rh30 76.7(3) . . ?
O21 C21 Rh21 135.7(7) . . ?
O21 C21 Rh10 131.8(7) . . ?
Rh21 C21 Rh10 80.0(3) . . ?
O21 C21 Rh31 133.2(7) . . ?
Rh21 C21 Rh31 76.9(3) . . ?
Rh10 C21 Rh31 76.0(3) . . ?
O30 C30 Rh31 132.6(7) . . ?
O30 C30 Rh30 133.8(7) . . ?
Rh31 C30 Rh30 79.8(4) . . ?
O30 C30 Rh40 131.3(8) . . ?
Rh31 C30 Rh40 80.1(4) . . ?
Rh30 C30 Rh40 77.8(3) . . ?
O40 C40 Rh10 178.9(9) . . ?
O50 C50 Rh10 168.5(8) . . ?
O60 C60 Rh20 178.3(8) . . ?
O61 C61 Rh21 177.3(8) . . ?
O70 C70 Rh30 179.1(9) . . ?
O71 C71 Rh31 177.9(9) . . ?
O80 C80 Rh30 177.5(8) . . ?
O81 C81 Rh31 176.4(8) . . ?
O91 C91 Rh40 175.9(8) . . ?
O90 C90 Rh40 179.1(8) . . ?
C111 P1 C121 101.3(4) . . ?
C111 P1 C131 101.6(4) . . ?
C121 P1 C131 101.5(4) . . ?
C111 P1 Rh20 119.7(3) . . ?
C121 P1 Rh20 118.5(3) . . ?
C131 P1 Rh20 111.5(3) . . ?
C116 C111 C112 118.4(9) . . ?
C116 C111 P1 117.6(7) . . ?
C112 C111 P1 124.0(7) . . ?
C113 C112 C111 122.6(8) . . ?
C112 C113 C114 119.8(9) . . ?
C115 C114 C113 119.0(10) . . ?
C114 C115 C116 120.8(8) . . ?
C111 C116 C115 119.4(8) . . ?
C122 C121 C126 117.9(8) . . ?
C122 C121 P1 122.6(7) . . ?
C126 C121 P1 119.4(7) . . ?
C123 C122 C121 120.8(9) . . ?
C122 C123 C124 119.2(9) . . ?
C125 C124 C123 121.4(9) . . ?
C124 C125 C126 119.1(9) . . ?
C125 C126 C121 121.5(9) . . ?
N1 C131 C132 122.0(7) . . ?
N1 C131 P1 117.4(6) . . ?
C132 C131 P1 120.4(6) . . ?
C131 C132 C133 119.6(8) . . ?
C134 C133 C132 119.2(9) . . ?
C133 C134 C135 118.9(8) . . ?
N1 C135 C134 122.9(8) . . ?
C135 N1 C131 117.0(7) . . ?
C135 N1 Rh21 117.7(6) . . ?
C131 N1 Rh21 123.1(5) . . ?

loop_
_geom_bond_atom_site_label_1
_geom_bond_atom_site_label_2
_geom_bond_distance
_geom_bond_site_symmetry_2
_geom_bond_publ_flag
Rh10 C50 1.882(10) . ?
Rh10 C40 1.909(10) . ?
Rh10 C20 2.202(8) . ?
Rh10 C21 2.209(8) . ?
Rh10 Rh31 2.7608(13) . ?
Rh10 Rh21 2.7615(15) . ?
Rh10 Rh30 2.7688(13) . ?
Rh10 Rh20 2.7763(14) . ?
Rh20 C60 1.889(8) . ?
Rh20 C20 2.128(9) . ?
Rh20 C10 2.183(9) . ?
Rh20 P1 2.308(3) . ?
Rh20 Rh21 2.7036(10) . ?
Rh20 Rh40 2.7825(13) . ?
Rh20 Rh30 2.7949(12) . ?
Rh21 C61 1.890(10) . ?
Rh21 C21 2.084(8) . ?
Rh21 C10 2.128(9) . ?
Rh21 N1 2.162(7) . ?
Rh21 Rh31 2.7130(13) . ?
Rh21 Rh40 2.7312(13) . ?
Rh30 C80 1.886(9) . ?
Rh30 C70 1.911(9) . ?
Rh30 C30 2.176(10) . ?
Rh30 C20 2.259(10) . ?
Rh30 Rh40 2.7390(15) . ?
Rh30 Rh31 2.7843(11) . ?
Rh31 C71 1.869(9) . ?
Rh31 C81 1.869(10) . ?
Rh31 C30 2.166(10) . ?
Rh31 C21 2.273(10) . ?
Rh31 Rh40 2.7989(14) . ?
Rh40 C90 1.877(8) . ?
Rh40 C91 1.906(10) . ?
Rh40 C10 2.185(9) . ?
Rh40 C30 2.185(10) . ?
C10 O10 1.189(9) . ?
C20 O20 1.155(9) . ?
C21 O21 1.173(9) . ?
C30 O30 1.179(10) . ?
C40 O40 1.151(10) . ?
C50 O50 1.164(10) . ?
C60 O60 1.153(8) . ?
C61 O61 1.153(10) . ?
C70 O70 1.122(9) . ?
C71 O71 1.167(9) . ?
C80 O80 1.153(9) . ?
C81 O81 1.174(10) . ?
C91 O91 1.140(10) . ?
C90 O90 1.150(9) . ?
P1 C111 1.823(9) . ?
P1 C121 1.838(8) . ?
P1 C131 1.845(8) . ?
C111 C116 1.389(11) . ?
C111 C112 1.399(12) . ?
C112 C113 1.360(12) . ?
C113 C114 1.396(11) . ?
C114 C115 1.395(11) . ?
C115 C116 1.412(12) . ?
C121 C122 1.395(11) . ?
C121 C126 1.396(12) . ?
C122 C123 1.380(10) . ?
C123 C124 1.385(12) . ?
C124 C125 1.365(12) . ?
C125 C126 1.376(11) . ?
C131 N1 1.367(10) . ?
C131 C132 1.375(11) . ?
C132 C133 1.382(10) . ?
C133 C134 1.361(12) . ?
C134 C135 1.394(12) . ?
C135 N1 1.347(9) . ?
